data_2237671
loop_
_publ_author_name
'Zhong, Kai-Long'

_publ_section_title
;
 Poly[diaquabis(\m-4,4'-bipyridine-\k^2^<i>N</i>:<i>N</i>')bis(ethane-1,2-diol-\k<i>O</i>)bis(\m-sulfato-\k^2^<i>O</i>:<i>O</i>')dicobalt(II)]
;
_journal_coeditor_code MW2105
_journal_issue 4
_journal_name_full 'Acta Crystallographica Section E'
_journal_page_first m207
_journal_page_last m208
_journal_paper_doi 10.1107/S1600536813006685
_journal_volume 69
_journal_year 2013
_chemical_formula_iupac '[Co2 (S O4)2 (C10 H8 N2)2 (C2 H6 O2)2 (H2 O)2]'
_chemical_formula_moiety 'C24 H32 Co2 N4 O14 S2'
_chemical_formula_sum 'C24 H32 Co2 N4 O14 S2'
_chemical_formula_weight 782.53
_chemical_name_systematic
Poly[diaquabis(\m-4,4'-bipyridine-\k^2^<i>N</i>:<i>N</i>')bis(ethane-1,2-diol-\k<i>O</i>)bis(\m-sulfato-\k^2^<i>O</i>:<i>O</i>')dicobalt(II)]
_space_group_IT_number 15
_symmetry_cell_setting monoclinic
_symmetry_space_group_name_Hall '-C 2yc'
_symmetry_space_group_name_H-M 'C 1 2/c 1'
_atom_sites_solution_hydrogens geom
_atom_sites_solution_primary direct
_atom_sites_solution_secondary difmap
_audit_creation_method SHELXL97
_cell_angle_alpha 90.00
_cell_angle_beta 95.51(3)
_cell_angle_gamma 90.00
_cell_formula_units_Z 4
_cell_length_a 11.124(2)
_cell_length_b 22.792(5)
_cell_length_c 12.066(2)
_cell_measurement_reflns_used 6960
_cell_measurement_temperature 223.15
_cell_measurement_theta_max 27.4894
_cell_measurement_theta_min 3.2520
_cell_volume 3045.1(10)
_computing_cell_refinement 'CrystalClear (Rigaku, 2007)'
_computing_data_collection 'CrystalClear (Rigaku, 2007)'
_computing_data_reduction 'CrystalClear (Rigaku, 2007)'
_computing_molecular_graphics 'XP in SHELXTL (Sheldrick, 2008)'
_computing_publication_material 'SHELXTL (Sheldrick, 2008)'
_computing_structure_refinement 'SHELXL97 (Sheldrick, 2008)'
_computing_structure_solution 'SHELXS97 (Sheldrick, 2008)'
_diffrn_ambient_temperature 223.15
_diffrn_detector_area_resol_mean 28.5714
_diffrn_measured_fraction_theta_full 0.982
_diffrn_measured_fraction_theta_max 0.982
_diffrn_measurement_device_type 'Rigaku Mercury CCD'
_diffrn_measurement_method \w
_diffrn_radiation_monochromator Graphite
_diffrn_radiation_source 'fine-focus sealed tube'
_diffrn_radiation_type MoK\a
_diffrn_radiation_wavelength 0.71073
_diffrn_reflns_av_R_equivalents 0.0195
_diffrn_reflns_av_sigmaI/netI 0.0242
_diffrn_reflns_limit_h_max 14
_diffrn_reflns_limit_h_min -12
_diffrn_reflns_limit_k_max 29
_diffrn_reflns_limit_k_min -24
_diffrn_reflns_limit_l_max 15
_diffrn_reflns_limit_l_min -15
_diffrn_reflns_number 8573
_diffrn_reflns_theta_full 27.49
_diffrn_reflns_theta_max 27.49
_diffrn_reflns_theta_min 3.25
_diffrn_standards_number 0
_exptl_absorpt_coefficient_mu 1.302
_exptl_absorpt_correction_T_max 1.0000
_exptl_absorpt_correction_T_min 0.7221
_exptl_absorpt_correction_type multi-scan
_exptl_absorpt_process_details '(<i>REQAB</i>; Jacobson, 1998)'
_exptl_crystal_colour pink
_exptl_crystal_density_diffrn 1.707
_exptl_crystal_density_method 'not measured'
_exptl_crystal_description block
_exptl_crystal_F_000 1608
_exptl_crystal_size_max 0.35
_exptl_crystal_size_mid 0.25
_exptl_crystal_size_min 0.20
_refine_diff_density_max 0.441
_refine_diff_density_min -0.487
_refine_ls_extinction_coef 0.0044(3)
_refine_ls_extinction_expression Fc^*^=kFc[1+0.001xFc^2^\l^3^/sin(2\q)]^-1/4^
_refine_ls_extinction_method 'SHELXL97 (Sheldrick, 2008)'
_refine_ls_goodness_of_fit_ref 1.054
_refine_ls_hydrogen_treatment constr
_refine_ls_matrix_type full
_refine_ls_number_parameters 214
_refine_ls_number_reflns 3453
_refine_ls_number_restraints 1
_refine_ls_restrained_S_all 1.055
_refine_ls_R_factor_all 0.0349
_refine_ls_R_factor_gt 0.0288
_refine_ls_shift/su_max 0.001
_refine_ls_shift/su_mean 0.000
_refine_ls_structure_factor_coef Fsqd
_refine_ls_weighting_details 'calc w = 1/[\s^2^(Fo^2^)+(0.0484P)^2^+0.1682P] where P=(Fo^2^+2Fc^2^)/3'
_refine_ls_weighting_scheme calc
_refine_ls_wR_factor_gt 0.0750
_refine_ls_wR_factor_ref 0.0780
_reflns_number_gt 3047
_reflns_number_total 3453
_reflns_threshold_expression I>2\s(I)
_cod_data_source_file mw2105.cif
_cod_data_source_block I
_cod_original_cell_volume 3045.2(11)
_cod_original_sg_symbol_Hall -C2yc
_cod_original_sg_symbol_H-M 'C 2/c'
_cod_database_code 2237671
_cod_database_fobs_code 2237671

loop_
_symmetry_equiv_pos_as_xyz
'x, y, z'
'-x, y, -z+1/2'
'x+1/2, y+1/2, z'
'-x+1/2, y+1/2, -z+1/2'
'-x, -y, -z'
'x, -y, z-1/2'
'-x+1/2, -y+1/2, -z'
'x+1/2, -y+1/2, z-1/2'

loop_
_atom_site_type_symbol
_atom_site_label
_atom_site_fract_x
_atom_site_fract_y
_atom_site_fract_z
_atom_site_U_iso_or_equiv
_atom_site_adp_type
_atom_site_calc_flag
_atom_site_refinement_flags
_atom_site_occupancy
_atom_site_symmetry_multiplicity
Co Co1 0.0000 0.379656(12) 0.7500 0.01469(10) Uani d S 1 2
Co Co2 0.5000 0.378829(12) 0.7500 0.01552(10) Uani d S 1 2
S S1 0.26448(3) 0.397753(16) 0.89235(3) 0.01772(11) Uani d . 1 1
O O1 0.38920(10) 0.37753(4) 0.88224(9) 0.0201(2) Uani d . 1 1
O O1W 0.02400(11) 0.37527(4) 0.57750(10) 0.0236(3) Uani d . 1 1
H H1WA 0.0685 0.3970 0.5413 0.035 Uiso d RD 1 1
H H1WB -0.0438 0.3770 0.5386 0.035 Uiso d RD 1 1
O O2 0.18890(10) 0.37997(5) 0.78736(9) 0.0200(2) Uani d . 1 1
O O3 0.21712(11) 0.36754(6) 0.98602(10) 0.0294(3) Uani d . 1 1
O O4 0.26137(11) 0.46083(5) 0.90508(12) 0.0374(3) Uani d . 1 1
O O5 0.34406(10) 0.37517(5) 0.63828(10) 0.0242(3) Uani d . 1 1
H H5 0.2817 0.3772 0.6691 0.036 Uiso calc R 1 1
O O6 0.19241(10) 0.43332(5) 0.47373(10) 0.0309(3) Uani d . 1 1
H H6A 0.2014 0.4678 0.4567 0.046 Uiso calc R 1 1
N N1 0.0000 0.47277(8) 0.7500 0.0187(4) Uani d S 1 2
N N2 0.0000 0.28541(8) 0.7500 0.0189(4) Uani d S 1 2
N N3 0.5000 0.47291(8) 0.7500 0.0179(4) Uani d S 1 2
N N4 0.5000 0.28432(8) 0.7500 0.0215(4) Uani d S 1 2
C C1 0.07997(14) 0.50339(7) 0.69724(13) 0.0215(3) Uani d . 1 1
H H1A 0.1369 0.4829 0.6609 0.026 Uiso calc R 1 1
C C2 0.08205(14) 0.56396(7) 0.69408(13) 0.0211(3) Uani d . 1 1
H H2A 0.1381 0.5833 0.6547 0.025 Uiso calc R 1 1
C C3 0.0000 0.59596(10) 0.7500 0.0192(4) Uani d S 1 2
C C4 0.06167(15) 0.25465(7) 0.83143(14) 0.0239(3) Uani d . 1 1
H H4A 0.1053 0.2751 0.8886 0.029 Uiso calc R 1 1
C C5 0.06372(15) 0.19388(7) 0.83470(14) 0.0234(3) Uani d . 1 1
H H5A 0.1075 0.1746 0.8933 0.028 Uiso calc R 1 1
C C6 0.0000 0.16175(9) 0.7500 0.0179(4) Uani d S 1 2
C C7 0.56963(15) 0.50386(7) 0.82523(14) 0.0269(4) Uani d . 1 1
H H7A 0.6188 0.4834 0.8787 0.032 Uiso calc R 1 1
C C8 0.57272(15) 0.56448(7) 0.82805(14) 0.0260(4) Uani d . 1 1
H H8A 0.6234 0.5837 0.8821 0.031 Uiso calc R 1 1
C C9 0.5000 0.59664(9) 0.7500 0.0170(4) Uani d S 1 2
C C10 0.41224(18) 0.25359(8) 0.78999(19) 0.0387(5) Uani d . 1 1
H H10A 0.3495 0.2740 0.8182 0.046 Uiso calc R 1 1
C C11 0.40926(17) 0.19292(8) 0.79184(18) 0.0388(5) Uani d . 1 1
H H11A 0.3459 0.1737 0.8214 0.047 Uiso calc R 1 1
C C12 0.5000 0.16078(10) 0.7500 0.0204(4) Uani d S 1 2
C C14 0.31776(15) 0.35169(8) 0.52895(14) 0.0269(4) Uani d . 1 1
H H14A 0.2479 0.3261 0.5275 0.032 Uiso calc R 1 1
H H14B 0.3857 0.3285 0.5093 0.032 Uiso calc R 1 1
C C15 0.29304(16) 0.40015(8) 0.44611(14) 0.0293(4) Uani d . 1 1
H H15A 0.3633 0.4253 0.4464 0.035 Uiso calc R 1 1
H H15B 0.2765 0.3838 0.3720 0.035 Uiso calc R 1 1

loop_
_atom_site_aniso_label
_atom_site_aniso_U_11
_atom_site_aniso_U_22
_atom_site_aniso_U_33
_atom_site_aniso_U_12
_atom_site_aniso_U_13
_atom_site_aniso_U_23
Co1 0.01344(16) 0.01259(15) 0.01800(17) 0.000 0.00121(11) 0.000
Co2 0.01370(17) 0.01303(15) 0.01967(17) 0.000 0.00082(12) 0.000
S1 0.01530(19) 0.0186(2) 0.0190(2) 0.00168(14) 0.00014(13) -0.00353(14)
O1 0.0145(5) 0.0238(6) 0.0218(6) 0.0020(4) 0.0012(4) -0.0004(4)
O1W 0.0201(6) 0.0301(6) 0.0209(6) -0.0032(5) 0.0029(5) 0.0025(4)
O2 0.0147(5) 0.0267(6) 0.0185(6) -0.0003(4) 0.0009(4) -0.0023(4)
O3 0.0198(6) 0.0491(8) 0.0196(6) -0.0006(5) 0.0031(5) 0.0040(5)
O4 0.0347(7) 0.0207(6) 0.0548(9) 0.0068(5) -0.0059(6) -0.0131(6)
O5 0.0176(6) 0.0351(7) 0.0198(6) 0.0006(5) 0.0016(5) -0.0034(5)
O6 0.0283(6) 0.0273(6) 0.0380(7) 0.0006(5) 0.0080(5) 0.0119(5)
N1 0.0192(9) 0.0150(8) 0.0215(10) 0.000 0.0003(7) 0.000
N2 0.0194(9) 0.0147(9) 0.0221(10) 0.000 -0.0002(7) 0.000
N3 0.0175(9) 0.0147(8) 0.0214(10) 0.000 0.0016(7) 0.000
N4 0.0212(9) 0.0140(9) 0.0295(11) 0.000 0.0036(8) 0.000
C1 0.0209(7) 0.0184(7) 0.0258(8) 0.0009(6) 0.0046(6) -0.0005(6)
C2 0.0216(7) 0.0176(7) 0.0247(8) -0.0007(6) 0.0058(6) 0.0016(6)
C3 0.0212(11) 0.0161(10) 0.0199(11) 0.000 0.0000(8) 0.000
C4 0.0271(8) 0.0184(7) 0.0245(8) 0.0006(7) -0.0055(7) -0.0017(6)
C5 0.0279(8) 0.0182(8) 0.0224(8) 0.0011(7) -0.0063(6) 0.0007(6)
C6 0.0171(10) 0.0174(10) 0.0193(11) 0.000 0.0024(8) 0.000
C7 0.0312(9) 0.0179(8) 0.0292(9) 0.0020(7) -0.0097(7) 0.0015(7)
C8 0.0314(9) 0.0183(8) 0.0258(9) -0.0008(7) -0.0099(7) -0.0019(6)
C9 0.0170(10) 0.0146(10) 0.0198(11) 0.000 0.0034(8) 0.000
C10 0.0356(10) 0.0181(8) 0.0670(14) 0.0013(8) 0.0280(10) -0.0010(8)
C11 0.0358(10) 0.0178(8) 0.0679(14) -0.0026(8) 0.0314(10) -0.0002(8)
C12 0.0217(11) 0.0164(10) 0.0229(11) 0.000 0.0010(9) 0.000
C14 0.0271(8) 0.0273(9) 0.0258(9) 0.0018(7) 0.0009(7) -0.0082(7)
C15 0.0283(9) 0.0386(10) 0.0219(9) -0.0008(8) 0.0072(7) 0.0001(7)

loop_
_atom_type_symbol
_atom_type_description
_atom_type_scat_dispersion_real
_atom_type_scat_dispersion_imag
_atom_type_scat_source
C C 0.0033 0.0016 'International Tables Vol C Tables 4.2.6.8 and 6.1.1.4'
H H 0.0000 0.0000 'International Tables Vol C Tables 4.2.6.8 and 6.1.1.4'
N N 0.0061 0.0033 'International Tables Vol C Tables 4.2.6.8 and 6.1.1.4'
O O 0.0106 0.0060 'International Tables Vol C Tables 4.2.6.8 and 6.1.1.4'
S S 0.1246 0.1234 'International Tables Vol C Tables 4.2.6.8 and 6.1.1.4'
Co Co 0.3494 0.9721 'International Tables Vol C Tables 4.2.6.8 and 6.1.1.4'

loop_
_geom_angle_atom_site_label_1
_geom_angle_atom_site_label_2
_geom_angle_atom_site_label_3
_geom_angle_site_symmetry_1
_geom_angle_site_symmetry_3
_geom_angle
O2 Co1 O2 . 2_556 179.61(6)
O2 Co1 N1 . . 89.80(3)
O2 Co1 N1 2_556 . 89.80(3)
O2 Co1 O1W . 2_556 90.41(5)
O2 Co1 O1W 2_556 2_556 89.60(5)
N1 Co1 O1W . 2_556 92.70(3)
O2 Co1 O1W . . 89.60(5)
O2 Co1 O1W 2_556 . 90.41(5)
N1 Co1 O1W . . 92.70(3)
O1W Co1 O1W 2_556 . 174.60(6)
O2 Co1 N2 . . 90.20(3)
O2 Co1 N2 2_556 . 90.20(3)
N1 Co1 N2 . . 180.0
O1W Co1 N2 2_556 . 87.30(3)
O1W Co1 N2 . . 87.30(3)
O5 Co2 O5 . 2_656 175.44(6)
O5 Co2 O1 . . 88.75(5)
O5 Co2 O1 2_656 . 91.18(5)
O5 Co2 O1 . 2_656 91.18(5)
O5 Co2 O1 2_656 2_656 88.75(5)
O1 Co2 O1 . 2_656 178.39(6)
O5 Co2 N3 . . 92.28(3)
O5 Co2 N3 2_656 . 92.28(3)
O1 Co2 N3 . . 90.81(3)
O1 Co2 N3 2_656 . 90.81(3)
O5 Co2 N4 . . 87.72(3)
O5 Co2 N4 2_656 . 87.72(3)
O1 Co2 N4 . . 89.19(3)
O1 Co2 N4 2_656 . 89.19(3)
N3 Co2 N4 . . 180.0
O4 S1 O3 . . 111.80(8)
O4 S1 O1 . . 110.55(7)
O3 S1 O1 . . 109.10(7)
O4 S1 O2 . . 109.84(7)
O3 S1 O2 . . 108.02(7)
O1 S1 O2 . . 107.40(7)
S1 O1 Co2 . . 132.83(7)
Co1 O1W H1WA . . 127.6
Co1 O1W H1WB . . 110.5
H1WA O1W H1WB . . 102.6
S1 O2 Co1 . . 130.19(7)
C14 O5 Co2 . . 133.90(10)
C14 O5 H5 . . 109.5
Co2 O5 H5 . . 113.0
C15 O6 H6A . . 109.5
C1 N1 C1 2_556 . 117.17(19)
C1 N1 Co1 2_556 . 121.41(10)
C1 N1 Co1 . . 121.41(10)
C4 N2 C4 2_556 . 116.96(19)
C4 N2 Co1 2_556 . 121.52(10)
C4 N2 Co1 . . 121.52(10)
C7 N3 C7 . 2_656 116.29(19)
C7 N3 Co2 . . 121.85(10)
C7 N3 Co2 2_656 . 121.85(10)
C10 N4 C10 . 2_656 116.4(2)
C10 N4 Co2 . . 121.80(11)
C10 N4 Co2 2_656 . 121.80(11)
N1 C1 C2 . . 123.21(15)
N1 C1 H1A . . 118.4
C2 C1 H1A . . 118.4
C1 C2 C3 . . 119.78(15)
C1 C2 H2A . . 120.1
C3 C2 H2A . . 120.1
C2 C3 C2 . 2_556 116.8(2)
C2 C3 C12 . 3_455 121.59(10)
C2 C3 C12 2_556 3_455 121.59(10)
N2 C4 C5 . . 123.32(15)
N2 C4 H4A . . 118.3
C5 C4 H4A . . 118.3
C4 C5 C6 . . 119.89(15)
C4 C5 H5A . . 120.1
C6 C5 H5A . . 120.1
C5 C6 C5 . 2_556 116.6(2)
C5 C6 C9 . 3_445 121.68(10)
C5 C6 C9 2_556 3_445 121.68(10)
N3 C7 C8 . . 123.75(15)
N3 C7 H7A . . 118.1
C8 C7 H7A . . 118.1
C7 C8 C9 . . 119.93(15)
C7 C8 H8A . . 120.0
C9 C8 H8A . . 120.0
C8 C9 C8 2_656 . 116.4(2)
C8 C9 C6 2_656 3 121.82(10)
C8 C9 C6 . 3 121.82(10)
N4 C10 C11 . . 123.51(17)
N4 C10 H10A . . 118.2
C11 C10 H10A . . 118.2
C12 C11 C10 . . 120.31(17)
C12 C11 H11A . . 119.8
C10 C11 H11A . . 119.8
C11 C12 C11 2_656 . 116.0(2)
C11 C12 C3 2_656 3_545 122.02(11)
C11 C12 C3 . 3_545 122.02(11)
O5 C14 C15 . . 110.40(14)
O5 C14 H14A . . 109.6
C15 C14 H14A . . 109.6
O5 C14 H14B . . 109.6
C15 C14 H14B . . 109.6
H14A C14 H14B . . 108.1
O6 C15 C14 . . 109.59(14)
O6 C15 H15A . . 109.8
C14 C15 H15A . . 109.8
O6 C15 H15B . . 109.8
C14 C15 H15B . . 109.8
H15A C15 H15B . . 108.2

loop_
_geom_bond_atom_site_label_1
_geom_bond_atom_site_label_2
_geom_bond_site_symmetry_2
_geom_bond_distance
Co1 O2 . 2.1064(12)
Co1 O2 2_556 2.1064(12)
Co1 N1 . 2.1223(19)
Co1 O1W 2_556 2.1262(12)
Co1 O1W . 2.1262(12)
Co1 N2 . 2.1480(19)
Co2 O5 . 2.0938(13)
Co2 O5 2_656 2.0938(13)
Co2 O1 . 2.1081(12)
Co2 O1 2_656 2.1081(12)
Co2 N3 . 2.1443(19)
Co2 N4 . 2.1540(19)
S1 O4 . 1.4465(13)
S1 O3 . 1.4641(13)
S1 O1 . 1.4781(12)
S1 O2 . 1.5072(12)
O1W H1WA . 0.8500
O1W H1WB . 0.8500
O5 C14 . 1.428(2)
O5 H5 . 0.8200
O6 C15 . 1.417(2)
O6 H6A . 0.8200
N1 C1 2_556 1.3389(18)
N1 C1 . 1.3389(19)
N2 C4 2_556 1.3409(19)
N2 C4 . 1.3409(19)
N3 C7 . 1.3366(19)
N3 C7 2_656 1.3366(19)
N4 C10 . 1.329(2)
N4 C10 2_656 1.329(2)
C1 C2 . 1.381(2)
C1 H1A . 0.9300
C2 C3 . 1.3924(19)
C2 H2A . 0.9300
C3 C2 2_556 1.392(2)
C3 C12 3_455 1.477(3)
C4 C5 . 1.386(2)
C4 H4A . 0.9300
C5 C6 . 1.3943(19)
C5 H5A . 0.9300
C6 C5 2_556 1.3943(19)
C6 C9 3_445 1.484(3)
C7 C8 . 1.382(2)
C7 H7A . 0.9300
C8 C9 . 1.390(2)
C8 H8A . 0.9300
C9 C8 2_656 1.390(2)
C9 C6 3 1.484(3)
C10 C11 . 1.384(2)
C10 H10A . 0.9300
C11 C12 . 1.381(2)
C11 H11A . 0.9300
C12 C11 2_656 1.381(2)
C12 C3 3_545 1.477(3)
C14 C15 . 1.497(2)
C14 H14A . 0.9700
C14 H14B . 0.9700
C15 H15A . 0.9700
C15 H15B . 0.9700

loop_
_geom_hbond_atom_site_label_D
_geom_hbond_atom_site_label_H
_geom_hbond_atom_site_label_A
_geom_hbond_site_symmetry_A
_geom_hbond_distance_DH
_geom_hbond_distance_HA
_geom_hbond_distance_DA
_geom_hbond_angle_DHA
O6 H6A O4 6_565 0.82 1.89 2.6866(17) 165
O1W H1WA O6 . 0.85 1.86 2.6980(17) 168
O1W H1WB O3 2_556 0.85 1.93 2.7237(18) 154
O5 H5 O2 . 0.82 1.84 2.6122(17) 156

loop_
_geom_torsion_atom_site_label_1
_geom_torsion_atom_site_label_2
_geom_torsion_atom_site_label_3
_geom_torsion_atom_site_label_4
_geom_torsion_site_symmetry_1
_geom_torsion_site_symmetry_4
_geom_torsion
O4 S1 O1 Co2 . . -77.34(11)
O3 S1 O1 Co2 . . 159.32(8)
O2 S1 O1 Co2 . . 42.47(10)
O5 Co2 O1 S1 . . -28.26(9)
O5 Co2 O1 S1 2_656 . 156.30(9)
N3 Co2 O1 S1 . . 64.00(8)
N4 Co2 O1 S1 . . -116.00(8)
O4 S1 O2 Co1 . . -71.63(10)
O3 S1 O2 Co1 . . 50.55(10)
O1 S1 O2 Co1 . . 168.10(7)
N1 Co1 O2 S1 . . 69.57(8)
O1W Co1 O2 S1 2_556 . -23.13(9)
O1W Co1 O2 S1 . . 162.27(8)
N2 Co1 O2 S1 . . -110.43(8)
O1 Co2 O5 C14 . . -150.40(14)
O1 Co2 O5 C14 2_656 . 27.99(14)
N3 Co2 O5 C14 . . 118.84(14)
N4 Co2 O5 C14 . . -61.16(14)
O2 Co1 N1 C1 . 2_556 -134.02(9)
O2 Co1 N1 C1 2_556 2_556 45.98(9)
O1W Co1 N1 C1 2_556 2_556 -43.61(9)
O1W Co1 N1 C1 . 2_556 136.39(9)
O2 Co1 N1 C1 . . 45.98(9)
O2 Co1 N1 C1 2_556 . -134.02(9)
O1W Co1 N1 C1 2_556 . 136.39(9)
O1W Co1 N1 C1 . . -43.61(9)
O2 Co1 N2 C4 . 2_556 -133.47(9)
O2 Co1 N2 C4 2_556 2_556 46.53(9)
O1W Co1 N2 C4 2_556 2_556 136.13(9)
O1W Co1 N2 C4 . 2_556 -43.87(9)
O2 Co1 N2 C4 . . 46.53(9)
O2 Co1 N2 C4 2_556 . -133.47(9)
O1W Co1 N2 C4 2_556 . -43.87(9)
O1W Co1 N2 C4 . . 136.13(9)
O5 Co2 N3 C7 . . 167.15(10)
O5 Co2 N3 C7 2_656 . -12.85(10)
O1 Co2 N3 C7 . . 78.37(10)
O1 Co2 N3 C7 2_656 . -101.63(10)
O5 Co2 N3 C7 . 2_656 -12.85(10)
O5 Co2 N3 C7 2_656 2_656 167.15(10)
O1 Co2 N3 C7 . 2_656 -101.63(10)
O1 Co2 N3 C7 2_656 2_656 78.37(10)
O5 Co2 N4 C10 . . -65.05(12)
O5 Co2 N4 C10 2_656 . 114.95(12)
O1 Co2 N4 C10 . . 23.74(12)
O1 Co2 N4 C10 2_656 . -156.26(12)
O5 Co2 N4 C10 . 2_656 114.95(12)
O5 Co2 N4 C10 2_656 2_656 -65.05(12)
O1 Co2 N4 C10 . 2_656 -156.26(12)
O1 Co2 N4 C10 2_656 2_656 23.74(12)
C1 N1 C1 C2 2_556 . -0.83(11)
Co1 N1 C1 C2 . . 179.17(11)
N1 C1 C2 C3 . . 1.6(2)
C1 C2 C3 C2 . 2_556 -0.77(10)
C1 C2 C3 C12 . 3_455 179.23(10)
C4 N2 C4 C5 2_556 . -0.20(12)
Co1 N2 C4 C5 . . 179.80(12)
N2 C4 C5 C6 . . 0.4(2)
C4 C5 C6 C5 . 2_556 -0.19(11)
C4 C5 C6 C9 . 3_445 179.81(11)
C7 N3 C7 C8 2_656 . -0.21(13)
Co2 N3 C7 C8 . . 179.79(13)
N3 C7 C8 C9 . . 0.4(3)
C7 C8 C9 C8 . 2_656 -0.19(12)
C7 C8 C9 C6 . 3 179.81(12)
C10 N4 C10 C11 2_656 . 0.26(17)
Co2 N4 C10 C11 . . -179.74(17)
N4 C10 C11 C12 . . -0.5(3)
C10 C11 C12 C11 . 2_656 0.24(15)
C10 C11 C12 C3 . 3_545 -179.76(15)
Co2 O5 C14 C15 . . -111.40(14)
O5 C14 C15 O6 . . -60.27(18)
